data_4347360
loop_
_publ_author_name
'Roy, Dipak Kumar'
'Borthakur, Rosmita'
'Prakash, Rini'
'Bhattacharya, Somnath'
'Jagan, Rajamony'
'Ghosh, Sundargopal'

_publ_section_title
;
 Hypoelectronic 8-11-Vertex Irida- and Rhodaboranes.
;
_journal_issue 10
_journal_name_full 'Inorganic chemistry'
_journal_page_first 4764
_journal_page_last 4770
_journal_paper_doi 10.1021/acs.inorgchem.6b00076
_journal_volume 55
_journal_year 2016
_chemical_formula_sum 'C20 H38 B8 Ir2'
_chemical_formula_weight 749.38
_space_group_crystal_system tetragonal
_space_group_IT_number 106
_space_group_name_Hall 'P 4c -2ab'
_space_group_name_H-M_alt 'P 42 b c'
_atom_sites_solution_hydrogens mixed
_audit_creation_method SHELXL-2014/7
_cell_angle_alpha 90
_cell_angle_beta 90
_cell_angle_gamma 90
_cell_formula_units_Z 8
_cell_length_a 23.9473(10)
_cell_length_b 23.9473(10)
_cell_length_c 9.1337(4)
_cell_measurement_reflns_used 9827
_cell_measurement_temperature 296(2)
_cell_measurement_theta_max 25.5
_cell_measurement_theta_min 2.4
_cell_volume 5237.9(4)
_computing_cell_refinement 'APEX2/SAINT (Bruker, 2004)'
_computing_data_collection 'APEX2 (Bruker, 2004)'
_computing_data_reduction 'SAINT/XPREP (Bruker, 2004)'
_computing_molecular_graphics 'ORTEP3 (Farrugia, 1997) and Mercury (Bruno et al., 2002)'
_computing_publication_material 'SHELXL-2014 (Sheldrick, 2014)'
_computing_structure_refinement 'SHELXL-2014 (Sheldrick, 2014)'
_computing_structure_solution 'SIR92 (Altornare et al., 1993)'
_diffrn_ambient_temperature 296(2)
_diffrn_measured_fraction_theta_full 0.999
_diffrn_measured_fraction_theta_max 0.999
_diffrn_measurement_device_type 'Bruker axs kappa apex2 CCD Diffractometer'
_diffrn_measurement_method '\w and \f scan'
_diffrn_radiation_type MoK\a
_diffrn_radiation_wavelength 0.71073
_diffrn_reflns_av_R_equivalents 0.0740
_diffrn_reflns_av_unetI/netI 0.0289
_diffrn_reflns_Laue_measured_fraction_full 0.999
_diffrn_reflns_Laue_measured_fraction_max 0.999
_diffrn_reflns_limit_h_max 28
_diffrn_reflns_limit_h_min -28
_diffrn_reflns_limit_k_max 28
_diffrn_reflns_limit_k_min -27
_diffrn_reflns_limit_l_max 10
_diffrn_reflns_limit_l_min -8
_diffrn_reflns_number 79585
_diffrn_reflns_point_group_measured_fraction_full 0.944
_diffrn_reflns_point_group_measured_fraction_max 0.944
_diffrn_reflns_theta_full 24.999
_diffrn_reflns_theta_max 24.999
_diffrn_reflns_theta_min 1.701
_diffrn_source 'Sealed tube'
_exptl_absorpt_coefficient_mu 10.158
_exptl_absorpt_correction_T_max 0.51
_exptl_absorpt_correction_T_min 0.32
_exptl_absorpt_correction_type multi-scan
_exptl_absorpt_process_details 'SADABS (Bruker, 1999)'
_exptl_crystal_colour yellow
_exptl_crystal_density_diffrn 1.901
_exptl_crystal_description block
_exptl_crystal_F_000 2816
_exptl_crystal_size_max 0.200
_exptl_crystal_size_mid 0.150
_exptl_crystal_size_min 0.100
_refine_diff_density_max 0.999
_refine_diff_density_min -0.781
_refine_diff_density_rms 0.142
_refine_ls_abs_structure_details
;
 Flack x determined using 1479 quotients [(I+)-(I-)]/[(I+)+(I-)]
 (Parsons, Flack and Wagner, Acta Cryst. B69 (2013) 249-259).
;
_refine_ls_abs_structure_Flack 0.021(9)
_refine_ls_extinction_method none
_refine_ls_goodness_of_fit_ref 1.229
_refine_ls_hydrogen_treatment mixed
_refine_ls_matrix_type full
_refine_ls_number_parameters 282
_refine_ls_number_reflns 4356
_refine_ls_number_restraints 236
_refine_ls_restrained_S_all 1.236
_refine_ls_R_factor_all 0.0471
_refine_ls_R_factor_gt 0.0313
_refine_ls_shift/su_max 0.001
_refine_ls_shift/su_mean 0.000
_refine_ls_structure_factor_coef Fsqd
_refine_ls_weighting_details 'w=1/[\s^2^(Fo^2^)+(0.0221P)^2^+25.0046P] where P=(Fo^2^+2Fc^2^)/3'
_refine_ls_weighting_scheme calc
_refine_ls_wR_factor_gt 0.0654
_refine_ls_wR_factor_ref 0.0760
_reflns_Friedel_coverage 0.764
_reflns_Friedel_fraction_full 0.880
_reflns_Friedel_fraction_max 0.880
_reflns_number_gt 3778
_reflns_number_total 4356
_reflns_threshold_expression 'I > 2\s(I)'
_cod_data_source_file ic6b00076_si_002.cif
_cod_data_source_block 4
_cod_original_cell_volume 5237.9(5)
_cod_database_code 4347360
_shelx_shelxl_version_number 2014/7
_shelx_space_group_comment
;
The symmetry employed for this shelxl refinement is uniquely defined
by the following loop, which should always be used as a source of
symmetry information in preference to the above space-group names.
They are only intended as comments.
;
_shelx_estimated_absorpt_t_min 0.236
_shelx_estimated_absorpt_t_max 0.430

loop_
_space_group_symop_operation_xyz
'x, y, z'
'-y, x, z+1/2'
'y, -x, z+1/2'
'-x, -y, z'
'-x+1/2, y+1/2, z'
'x+1/2, -y+1/2, z'
'-y+1/2, -x+1/2, z+1/2'
'y+1/2, x+1/2, z+1/2'

loop_
_atom_site_label
_atom_site_type_symbol
_atom_site_fract_x
_atom_site_fract_y
_atom_site_fract_z
_atom_site_U_iso_or_equiv
_atom_site_adp_type
_atom_site_occupancy
_atom_site_site_symmetry_order
_atom_site_calc_flag
_atom_site_refinement_flags_posn
_atom_site_refinement_flags_adp
C1 C 0.6200(6) 0.0044(6) 0.6996(16) 0.050(4) Uani 1 1 d D U
C2 C 0.6625(6) 0.0046(6) 0.5930(15) 0.046(4) Uani 1 1 d D U
C3 C 0.6878(6) -0.0482(6) 0.5993(15) 0.049(4) Uani 1 1 d D U
C4 C 0.6602(6) -0.0811(6) 0.7045(17) 0.052(4) Uani 1 1 d D U
C5 C 0.6177(6) -0.0482(6) 0.7687(16) 0.053(4) Uani 1 1 d D U
C6 C 0.5792(7) 0.0519(8) 0.728(2) 0.079(6) Uani 1 1 d D U
H6A H 0.5433 0.0423 0.6882 0.118 Uiso 1 1 calc R U
H6B H 0.5927 0.0853 0.6818 0.118 Uiso 1 1 calc R U
H6C H 0.5759 0.0579 0.8314 0.118 Uiso 1 1 calc R U
C7 C 0.6763(7) 0.0496(7) 0.487(2) 0.066(4) Uani 1 1 d D U
H7A H 0.7151 0.0590 0.4957 0.099 Uiso 1 1 calc R U
H7B H 0.6540 0.0820 0.5080 0.099 Uiso 1 1 calc R U
H7C H 0.6687 0.0370 0.3895 0.099 Uiso 1 1 calc R U
C8 C 0.7335(6) -0.0671(7) 0.495(2) 0.070(5) Uani 1 1 d D U
H8A H 0.7447 -0.1045 0.5187 0.104 Uiso 1 1 calc R U
H8B H 0.7197 -0.0662 0.3959 0.104 Uiso 1 1 calc R U
H8C H 0.7651 -0.0426 0.5029 0.104 Uiso 1 1 calc R U
C9 C 0.6706(8) -0.1419(6) 0.739(2) 0.073(6) Uani 1 1 d D U
H9A H 0.6481 -0.1647 0.6754 0.109 Uiso 1 1 calc R U
H9B H 0.6609 -0.1492 0.8387 0.109 Uiso 1 1 calc R U
H9C H 0.7093 -0.1504 0.7232 0.109 Uiso 1 1 calc R U
C10 C 0.5767(7) -0.0662(9) 0.883(2) 0.077(6) Uani 1 1 d D U
H10A H 0.5446 -0.0825 0.8372 0.115 Uiso 1 1 calc R U
H10B H 0.5654 -0.0344 0.9402 0.115 Uiso 1 1 calc R U
H10C H 0.5939 -0.0933 0.9465 0.115 Uiso 1 1 calc R U
C11 C 0.8078(9) 0.1687(8) 1.036(2) 0.086(6) Uani 1 1 d D U
C12 C 0.8425(9) 0.1547(9) 0.922(2) 0.095(7) Uani 1 1 d D U
C13 C 0.8820(8) 0.1175(8) 0.971(3) 0.090(6) Uani 1 1 d D U
C14 C 0.8713(8) 0.1090(9) 1.119(2) 0.090(6) Uani 1 1 d D U
C15 C 0.8241(9) 0.1386(8) 1.158(2) 0.085(6) Uani 1 1 d D U
C16 C 0.7604(11) 0.2108(11) 1.035(5) 0.172(14) Uani 1 1 d D U
H16A H 0.7749 0.2473 1.0563 0.258 Uiso 1 1 calc R U
H16B H 0.7333 0.2007 1.1076 0.258 Uiso 1 1 calc R U
H16C H 0.7430 0.2111 0.9401 0.258 Uiso 1 1 calc R U
C17 C 0.8403(16) 0.1785(14) 0.768(3) 0.183(16) Uani 1 1 d D U
H17A H 0.8608 0.2129 0.7648 0.274 Uiso 1 1 calc R U
H17B H 0.8021 0.1853 0.7412 0.274 Uiso 1 1 calc R U
H17C H 0.8566 0.1523 0.7007 0.274 Uiso 1 1 calc R U
C18 C 0.9316(11) 0.0901(14) 0.893(4) 0.194(16) Uani 1 1 d D U
H18A H 0.9510 0.0660 0.9602 0.291 Uiso 1 1 calc R U
H18B H 0.9183 0.0686 0.8116 0.291 Uiso 1 1 calc R U
H18C H 0.9567 0.1185 0.8587 0.291 Uiso 1 1 calc R U
C19 C 0.9004(16) 0.0750(12) 1.237(4) 0.200(16) Uani 1 1 d D U
H19A H 0.9324 0.0566 1.1959 0.299 Uiso 1 1 calc R U
H19B H 0.9122 0.0994 1.3146 0.299 Uiso 1 1 calc R U
H19C H 0.8750 0.0477 1.2753 0.299 Uiso 1 1 calc R U
C20 C 0.8009(14) 0.1448(14) 1.310(3) 0.184(14) Uani 1 1 d D U
H20A H 0.7849 0.1101 1.3410 0.276 Uiso 1 1 calc R U
H20B H 0.7727 0.1733 1.3106 0.276 Uiso 1 1 calc R U
H20C H 0.8304 0.1551 1.3759 0.276 Uiso 1 1 calc R U
B1 B 0.7084(9) 0.0571(10) 1.004(3) 0.075(4) Uani 1 1 d . U
H1 H 0.6785 0.0883 1.0453 0.090 Uiso 1 1 calc R U
B2 B 0.7417(8) 0.0680(9) 0.823(3) 0.065(4) Uani 1 1 d . U
H2 H 0.7319 0.1003 0.7414 0.078 Uiso 1 1 calc R U
B3 B 0.7945(8) 0.0172(9) 0.814(4) 0.071(4) Uani 1 1 d . U
H3 H 0.8237 0.0220 0.7215 0.085 Uiso 1 1 calc R U
B4 B 0.7827(10) -0.0480(11) 0.842(3) 0.080(5) Uani 1 1 d . U
H4 H 0.7973 -0.0833 0.7755 0.097 Uiso 1 1 calc R U
B5 B 0.7495(9) -0.0508(10) 1.000(3) 0.075(4) Uani 1 1 d . U
H5 H 0.7464 -0.0940 1.0404 0.090 Uiso 1 1 calc R U
B6 B 0.6933(10) -0.0091(10) 1.048(3) 0.070(4) Uani 1 1 d . U
H6 H 0.6549 -0.0220 1.1042 0.084 Uiso 1 1 calc R U
B7 B 0.7580(9) 0.0119(10) 1.119(3) 0.071(4) Uani 1 1 d . U
H7 H 0.7656 0.0136 1.2378 0.085 Uiso 1 1 calc R U
B8 B 0.8152(9) -0.0110(9) 0.988(3) 0.071(4) Uani 1 1 d D U
Ir1 Ir 0.70153(2) -0.00870(2) 0.81524(8) 0.03881(15) Uani 1 1 d . .
Ir2 Ir 0.79842(2) 0.07794(2) 0.99054(8) 0.04429(17) Uani 1 1 d . .
H8 H 0.862(3) -0.022(5) 1.008(18) 0.05(4) Uiso 1 1 d D .

loop_
_atom_site_aniso_label
_atom_site_aniso_U_11
_atom_site_aniso_U_22
_atom_site_aniso_U_33
_atom_site_aniso_U_23
_atom_site_aniso_U_13
_atom_site_aniso_U_12
C1 0.042(8) 0.054(9) 0.053(9) 0.001(7) -0.009(7) -0.002(7)
C2 0.043(8) 0.058(9) 0.037(8) 0.004(7) -0.005(7) -0.005(7)
C3 0.044(8) 0.066(10) 0.036(8) -0.009(7) -0.005(6) -0.006(7)
C4 0.047(8) 0.047(9) 0.061(10) -0.005(7) -0.015(7) -0.010(7)
C5 0.035(8) 0.060(9) 0.063(10) 0.000(7) -0.005(7) -0.020(7)
C6 0.057(11) 0.072(12) 0.106(15) 0.015(12) 0.013(10) 0.021(9)
C7 0.067(10) 0.084(12) 0.048(9) 0.011(11) -0.001(10) -0.004(9)
C8 0.066(11) 0.081(12) 0.061(11) -0.012(12) -0.016(11) 0.020(9)
C9 0.089(13) 0.040(9) 0.089(13) -0.005(9) -0.018(11) -0.001(9)
C10 0.041(9) 0.105(15) 0.086(13) 0.024(11) 0.006(9) -0.029(10)
C11 0.091(13) 0.057(11) 0.111(17) -0.016(10) -0.024(11) -0.031(10)
C12 0.105(15) 0.085(13) 0.096(15) 0.007(12) -0.005(12) -0.069(11)
C13 0.052(10) 0.081(12) 0.136(16) -0.024(13) 0.015(12) -0.031(8)
C14 0.076(12) 0.068(11) 0.127(15) 0.000(11) -0.039(11) -0.026(9)
C15 0.100(13) 0.077(12) 0.077(13) -0.026(11) 0.003(12) -0.046(11)
C16 0.13(2) 0.11(2) 0.28(4) -0.03(2) -0.05(2) 0.014(17)
C17 0.25(3) 0.17(2) 0.13(2) 0.073(19) -0.06(2) -0.15(2)
C18 0.13(2) 0.20(3) 0.25(3) -0.10(2) 0.09(2) -0.08(2)
C19 0.22(3) 0.114(18) 0.26(3) 0.062(18) -0.17(2) -0.071(17)
C20 0.24(3) 0.19(3) 0.13(2) -0.07(2) 0.06(2) -0.12(2)
B1 0.060(8) 0.082(8) 0.084(9) -0.002(7) -0.001(7) -0.016(6)
B2 0.053(8) 0.070(9) 0.073(9) -0.002(8) -0.014(7) -0.014(7)
B3 0.053(8) 0.083(8) 0.077(9) -0.008(7) -0.014(7) -0.008(6)
B4 0.073(10) 0.083(8) 0.085(9) -0.009(7) -0.017(7) -0.008(7)
B5 0.066(7) 0.077(8) 0.082(9) -0.010(7) -0.018(7) -0.017(6)
B6 0.063(7) 0.083(8) 0.064(11) -0.002(7) -0.013(6) -0.020(6)
B7 0.063(7) 0.075(8) 0.075(8) -0.007(7) -0.010(6) -0.020(6)
B8 0.061(7) 0.074(9) 0.078(8) -0.006(7) -0.013(6) -0.010(6)
Ir1 0.0337(3) 0.0419(3) 0.0408(3) -0.0010(3) 0.0032(3) -0.0054(2)
Ir2 0.0416(3) 0.0472(3) 0.0441(3) -0.0004(3) 0.0012(3) -0.0112(2)

loop_
_atom_type_symbol
_atom_type_description
_atom_type_scat_dispersion_real
_atom_type_scat_dispersion_imag
_atom_type_scat_source
C C 0.0033 0.0016 'International Tables Vol C Tables 4.2.6.8 and 6.1.1.4'
H H 0.0000 0.0000 'International Tables Vol C Tables 4.2.6.8 and 6.1.1.4'
B B 0.0013 0.0007 'International Tables Vol C Tables 4.2.6.8 and 6.1.1.4'
Ir Ir -1.4442 7.9887 'International Tables Vol C Tables 4.2.6.8 and 6.1.1.4'

loop_
_geom_angle_atom_site_label_1
_geom_angle_atom_site_label_2
_geom_angle_atom_site_label_3
_geom_angle
C2 C1 C5 109.9(12)
C2 C1 C6 125.4(14)
C5 C1 C6 124.4(14)
C2 C1 Ir1 72.4(8)
C5 C1 Ir1 72.4(8)
C6 C1 Ir1 125.8(12)
C3 C2 C1 106.3(12)
C3 C2 C7 125.8(13)
C1 C2 C7 127.8(14)
C3 C2 Ir1 70.0(8)
C1 C2 Ir1 71.1(8)
C7 C2 Ir1 126.6(12)
C2 C3 C4 109.3(12)
C2 C3 C8 123.6(13)
C4 C3 C8 126.8(14)
C2 C3 Ir1 73.5(8)
C4 C3 Ir1 72.5(8)
C8 C3 Ir1 125.5(11)
C3 C4 C5 108.0(12)
C3 C4 C9 127.2(14)
C5 C4 C9 124.7(14)
C3 C4 Ir1 70.6(8)
C5 C4 Ir1 72.5(8)
C9 C4 Ir1 125.6(11)
C1 C5 C4 106.4(11)
C1 C5 C10 126.6(14)
C4 C5 C10 126.9(14)
C1 C5 Ir1 71.1(8)
C4 C5 Ir1 70.8(8)
C10 C5 Ir1 124.8(11)
C1 C6 H6A 109.5
C1 C6 H6B 109.5
H6A C6 H6B 109.5
C1 C6 H6C 109.5
H6A C6 H6C 109.5
H6B C6 H6C 109.5
C2 C7 H7A 109.5
C2 C7 H7B 109.5
H7A C7 H7B 109.5
C2 C7 H7C 109.5
H7A C7 H7C 109.5
H7B C7 H7C 109.5
C3 C8 H8A 109.5
C3 C8 H8B 109.5
H8A C8 H8B 109.5
C3 C8 H8C 109.5
H8A C8 H8C 109.5
H8B C8 H8C 109.5
C4 C9 H9A 109.5
C4 C9 H9B 109.5
H9A C9 H9B 109.5
C4 C9 H9C 109.5
H9A C9 H9C 109.5
H9B C9 H9C 109.5
C5 C10 H10A 109.5
C5 C10 H10B 109.5
H10A C10 H10B 109.5
C5 C10 H10C 109.5
H10A C10 H10C 109.5
H10B C10 H10C 109.5
C12 C11 C15 108.2(18)
C12 C11 C16 128(3)
C15 C11 C16 124(2)
C12 C11 Ir2 71.4(11)
C15 C11 Ir2 70.7(11)
C16 C11 Ir2 124.9(16)
C11 C12 C13 109.1(18)
C11 C12 C17 126(3)
C13 C12 C17 125(3)
C11 C12 Ir2 72.5(11)
C13 C12 Ir2 72.4(11)
C17 C12 Ir2 123.9(15)
C12 C13 C14 106.7(18)
C12 C13 C18 131(3)
C14 C13 C18 122(3)
C12 C13 Ir2 71.5(11)
C14 C13 Ir2 72.2(11)
C18 C13 Ir2 123.5(15)
C15 C14 C13 108.9(17)
C15 C14 C19 118(3)
C13 C14 C19 133(3)
C15 C14 Ir2 70.4(11)
C13 C14 Ir2 71.5(11)
C19 C14 Ir2 123.6(15)
C11 C15 C14 107.0(18)
C11 C15 C20 126(2)
C14 C15 C20 126(2)
C11 C15 Ir2 72.9(11)
C14 C15 Ir2 73.2(11)
C20 C15 Ir2 127.2(14)
C11 C16 H16A 109.5
C11 C16 H16B 109.5
H16A C16 H16B 109.5
C11 C16 H16C 109.5
H16A C16 H16C 109.5
H16B C16 H16C 109.5
C12 C17 H17A 109.5
C12 C17 H17B 109.5
H17A C17 H17B 109.5
C12 C17 H17C 109.5
H17A C17 H17C 109.5
H17B C17 H17C 109.5
C13 C18 H18A 109.5
C13 C18 H18B 109.5
H18A C18 H18B 109.5
C13 C18 H18C 109.5
H18A C18 H18C 109.5
H18B C18 H18C 109.5
C14 C19 H19A 109.5
C14 C19 H19B 109.5
H19A C19 H19B 109.5
C14 C19 H19C 109.5
H19A C19 H19C 109.5
H19B C19 H19C 109.5
C15 C20 H20A 109.5
C15 C20 H20B 109.5
H20A C20 H20B 109.5
C15 C20 H20C 109.5
H20A C20 H20C 109.5
H20B C20 H20C 109.5
B6 B1 B2 115.8(18)
B6 B1 B7 58.1(13)
B2 B1 B7 107.4(16)
B6 B1 Ir2 115.9(15)
B2 B1 Ir2 59.9(9)
B7 B1 Ir2 63.6(9)
B6 B1 Ir1 61.4(11)
B2 B1 Ir1 57.8(10)
B7 B1 Ir1 93.8(12)
Ir2 B1 Ir1 100.2(10)
B6 B1 H1 115.1
B2 B1 H1 119.1
B7 B1 H1 127.0
Ir2 B1 H1 119.9
Ir1 B1 H1 131.4
B3 B2 B1 104.9(19)
B3 B2 Ir2 69.1(12)
B1 B2 Ir2 68.8(11)
B3 B2 Ir1 73.7(10)
B1 B2 Ir1 73.0(11)
Ir2 B2 Ir1 115.7(12)
B3 B2 H2 127.3
B1 B2 H2 127.8
Ir2 B2 H2 124.3
Ir1 B2 H2 120.0
B4 B3 B2 122.6(18)
B4 B3 B8 62.6(14)
B2 B3 B8 114(2)
B4 B3 Ir2 122(2)
B2 B3 Ir2 62.0(11)
B8 B3 Ir2 65.2(13)
B4 B3 Ir1 64.5(11)
B2 B3 Ir1 59.5(8)
B8 B3 Ir1 99.1(15)
Ir2 B3 Ir1 102.5(11)
B4 B3 H3 109.8
B2 B3 H3 115.1
B8 B3 H3 122.7
Ir2 B3 H3 118.0
Ir1 B3 H3 130.2
B3 B4 B5 105(2)
B3 B4 B8 64.1(15)
B5 B4 B8 64.9(15)
B3 B4 Ir1 73.6(12)
B5 B4 Ir1 71.6(13)
B8 B4 Ir1 105.1(15)
B3 B4 H4 126.9
B5 B4 H4 127.4
B8 B4 H4 131.4
Ir1 B4 H4 123.5
B4 B5 B6 125(2)
B4 B5 B8 61.0(14)
B6 B5 B8 112.3(16)
B4 B5 B7 115.0(17)
B6 B5 B7 58.3(13)
B8 B5 B7 61.6(13)
B4 B5 Ir1 65.0(13)
B6 B5 Ir1 62.5(11)
B8 B5 Ir1 99.1(14)
B7 B5 Ir1 97.5(13)
B4 B5 H5 111.2
B6 B5 H5 114.2
B8 B5 H5 124.2
B7 B5 H5 124.9
Ir1 B5 H5 129.1
B1 B6 B5 108.7(18)
B1 B6 B7 68.0(14)
B5 B6 B7 64.7(13)
B1 B6 Ir1 75.0(14)
B5 B6 Ir1 71.5(13)
B7 B6 Ir1 106.7(15)
B1 B6 H6 123.9
B5 B6 H6 127.2
B7 B6 H6 130.0
Ir1 B6 H6 123.2
B6 B7 B5 57.0(12)
B6 B7 B8 108.7(16)
B5 B7 B8 58.7(12)
B6 B7 B1 54.0(12)
B5 B7 B1 94.0(15)
B8 B7 B1 105.5(17)
B6 B7 Ir2 113.4(15)
B5 B7 Ir2 108.5(15)
B8 B7 Ir2 63.5(10)
B1 B7 Ir2 64.9(10)
B6 B7 H7 121.6
B5 B7 H7 128.4
B8 B7 H7 120.7
B1 B7 H7 128.3
Ir2 B7 H7 115.3
B4 B8 B3 53.3(13)
B4 B8 B5 54.1(13)
B3 B8 B5 90.6(15)
B4 B8 B7 107.4(15)
B3 B8 B7 104.4(16)
B5 B8 B7 59.7(12)
B4 B8 Ir2 114.5(15)
B3 B8 Ir2 65.7(11)
B5 B8 Ir2 110.4(14)
B7 B8 Ir2 64.9(10)
B4 B8 H8 115(8)
B3 B8 H8 119(8)
B5 B8 H8 134(7)
B7 B8 H8 132(9)
Ir2 B8 H8 113(7)
B2 Ir1 B6 90.7(10)
B2 Ir1 B4 88.0(8)
B6 Ir1 B4 88.1(10)
B2 Ir1 C3 118.6(9)
B6 Ir1 C3 150.7(8)
B4 Ir1 C3 92.9(8)
B2 Ir1 C4 155.0(9)
B6 Ir1 C4 114.0(7)
B4 Ir1 C4 96.4(7)
C3 Ir1 C4 36.9(4)
B2 Ir1 C1 107.2(7)
B6 Ir1 C1 112.9(7)
B4 Ir1 C1 153.3(8)
C3 Ir1 C1 60.7(5)
C4 Ir1 C1 60.7(5)
B2 Ir1 C5 142.1(7)
B6 Ir1 C5 95.9(7)
B4 Ir1 C5 129.4(7)
C3 Ir1 C5 61.4(5)
C4 Ir1 C5 36.7(4)
C1 Ir1 C5 36.5(4)
B2 Ir1 C2 95.7(8)
B6 Ir1 C2 149.1(8)
B4 Ir1 C2 122.3(8)
C3 Ir1 C2 36.6(4)
C4 Ir1 C2 61.3(5)
C1 Ir1 C2 36.5(4)
C5 Ir1 C2 61.4(5)
B2 Ir1 B5 97.6(9)
B6 Ir1 B5 46.1(9)
B4 Ir1 B5 43.4(10)
C3 Ir1 B5 123.2(7)
C4 Ir1 B5 102.4(7)
C1 Ir1 B5 148.3(7)
C5 Ir1 B5 113.7(6)
C2 Ir1 B5 159.7(7)
B2 Ir1 B3 46.8(8)
B6 Ir1 B3 95.6(11)
B4 Ir1 B3 41.9(8)
C3 Ir1 B3 104.6(9)
C4 Ir1 B3 129.1(7)
C1 Ir1 B3 142.9(8)
C5 Ir1 B3 165.2(8)
C2 Ir1 B3 110.8(9)
B5 Ir1 B3 68.8(9)
B2 Ir1 B1 49.2(9)
B6 Ir1 B1 43.6(9)
B4 Ir1 B1 98.3(9)
C3 Ir1 B1 162.7(8)
C4 Ir1 B1 152.2(7)
C1 Ir1 B1 108.3(7)
C5 Ir1 B1 118.8(6)
C2 Ir1 B1 126.7(7)
B5 Ir1 B1 73.5(9)
B3 Ir1 B1 75.9(9)
B2 Ir2 B8 90.1(9)
B2 Ir2 B3 48.9(8)
B8 Ir2 B3 49.1(10)
B2 Ir2 C15 141.0(8)
B8 Ir2 C15 127.2(9)
B3 Ir2 C15 166.1(8)
B2 Ir2 B7 91.3(9)
B8 Ir2 B7 51.6(9)
B3 Ir2 B7 84.1(10)
C15 Ir2 B7 103.2(8)
B2 Ir2 C12 101.6(8)
B8 Ir2 C12 136.5(9)
B3 Ir2 C12 111.4(10)
C15 Ir2 C12 60.8(8)
B7 Ir2 C12 164.0(9)
B2 Ir2 B1 51.3(10)
B8 Ir2 B1 87.7(9)
B3 Ir2 B1 81.4(9)
C15 Ir2 B1 112.4(9)
B7 Ir2 B1 51.5(9)
C12 Ir2 B1 132.0(9)
B2 Ir2 C13 125.8(9)
B8 Ir2 C13 104.5(8)
B3 Ir2 C13 105.4(8)
C15 Ir2 C13 61.3(8)
B7 Ir2 C13 138.3(9)
C12 Ir2 C13 36.1(5)
B1 Ir2 C13 167.7(8)
B2 Ir2 C11 108.5(8)
B8 Ir2 C11 160.6(8)
B3 Ir2 C11 142.7(10)
C15 Ir2 C11 36.4(5)
B7 Ir2 C11 130.5(9)
C12 Ir2 C11 36.1(5)
B1 Ir2 C11 107.9(9)
C13 Ir2 C11 60.4(7)
B2 Ir2 C14 161.0(9)
B8 Ir2 C14 100.8(8)
B3 Ir2 C14 130.3(8)
C15 Ir2 C14 36.4(5)
B7 Ir2 C14 107.7(8)
C12 Ir2 C14 59.9(8)
B1 Ir2 C14 143.7(10)
C13 Ir2 C14 36.3(5)
C11 Ir2 C14 59.8(7)

loop_
_geom_bond_atom_site_label_1
_geom_bond_atom_site_label_2
_geom_bond_distance
C1 C2 1.408(15)
C1 C5 1.410(15)
C1 C6 1.521(17)
C1 Ir1 2.241(14)
C2 C3 1.402(16)
C2 C7 1.485(18)
C2 Ir1 2.257(14)
C3 C4 1.407(15)
C3 C8 1.524(18)
C3 Ir1 2.212(14)
C4 C5 1.415(15)
C4 C9 1.509(17)
C4 Ir1 2.237(14)
C5 C10 1.500(17)
C5 Ir1 2.259(14)
C6 H6A 0.9600
C6 H6B 0.9600
C6 H6C 0.9600
C7 H7A 0.9600
C7 H7B 0.9600
C7 H7C 0.9600
C8 H8A 0.9600
C8 H8B 0.9600
C8 H8C 0.9600
C9 H9A 0.9600
C9 H9B 0.9600
C9 H9C 0.9600
C10 H10A 0.9600
C10 H10B 0.9600
C10 H10C 0.9600
C11 C12 1.373(18)
C11 C15 1.381(18)
C11 C16 1.52(2)
C11 Ir2 2.223(18)
C12 C13 1.374(18)
C12 C17 1.52(2)
C12 Ir2 2.210(18)
C13 C14 1.387(18)
C13 C18 1.53(2)
C13 Ir2 2.222(17)
C14 C15 1.381(18)
C14 C19 1.52(2)
C14 Ir2 2.231(19)
C15 C20 1.51(2)
C15 Ir2 2.195(18)
C16 H16A 0.9600
C16 H16B 0.9600
C16 H16C 0.9600
C17 H17A 0.9600
C17 H17B 0.9600
C17 H17C 0.9600
C18 H18A 0.9600
C18 H18B 0.9600
C18 H18C 0.9600
C19 H19A 0.9600
C19 H19B 0.9600
C19 H19C 0.9600
C20 H20A 0.9600
C20 H20B 0.9600
C20 H20C 0.9600
B1 B6 1.67(3)
B1 B2 1.86(4)
B1 B7 1.92(4)
B1 Ir2 2.22(2)
B1 Ir1 2.34(3)
B1 H1 1.1000
B2 B3 1.76(3)
B2 Ir2 2.06(2)
B2 Ir1 2.075(19)
B2 H2 1.1000
B3 B4 1.61(3)
B3 B8 1.81(4)
B3 Ir2 2.18(3)
B3 Ir1 2.31(2)
B3 H3 1.1000
B4 B5 1.65(4)
B4 B8 1.78(3)
B4 Ir1 2.18(3)
B4 H4 1.1000
B5 B6 1.73(3)
B5 B8 1.84(3)
B5 B7 1.86(3)
B5 Ir1 2.28(3)
B5 H5 1.1000
B6 B7 1.75(3)
B6 Ir1 2.13(3)
B6 H6 1.1000
B7 B8 1.90(4)
B7 Ir2 2.19(2)
B7 H7 1.1000
B8 Ir2 2.17(2)
B8 H8 1.16(4)

loop_
_geom_torsion_atom_site_label_1
_geom_torsion_atom_site_label_2
_geom_torsion_atom_site_label_3
_geom_torsion_atom_site_label_4
_geom_torsion
C5 C1 C2 C3 -1.6(17)
C6 C1 C2 C3 -176.7(16)
Ir1 C1 C2 C3 61.5(10)
C5 C1 C2 C7 174.8(16)
C6 C1 C2 C7 0(3)
Ir1 C1 C2 C7 -122.1(17)
C5 C1 C2 Ir1 -63.1(11)
C6 C1 C2 Ir1 121.8(17)
C1 C2 C3 C4 1.9(17)
C7 C2 C3 C4 -174.6(15)
Ir1 C2 C3 C4 64.2(10)
C1 C2 C3 C8 175.7(14)
C7 C2 C3 C8 -1(2)
Ir1 C2 C3 C8 -122.0(15)
C1 C2 C3 Ir1 -62.3(10)
C7 C2 C3 Ir1 121.2(16)
C2 C3 C4 C5 -1.5(17)
C8 C3 C4 C5 -175.1(15)
Ir1 C3 C4 C5 63.3(11)
C2 C3 C4 C9 174.8(15)
C8 C3 C4 C9 1(3)
Ir1 C3 C4 C9 -120.4(16)
C2 C3 C4 Ir1 -64.8(11)
C8 C3 C4 Ir1 121.6(16)
C2 C1 C5 C4 0.7(17)
C6 C1 C5 C4 175.9(16)
Ir1 C1 C5 C4 -62.4(10)
C2 C1 C5 C10 -177.1(15)
C6 C1 C5 C10 -2(3)
Ir1 C1 C5 C10 119.8(16)
C2 C1 C5 Ir1 63.1(11)
C6 C1 C5 Ir1 -121.8(17)
C3 C4 C5 C1 0.5(17)
C9 C4 C5 C1 -175.9(15)
Ir1 C4 C5 C1 62.5(10)
C3 C4 C5 C10 178.3(15)
C9 C4 C5 C10 2(3)
Ir1 C4 C5 C10 -119.6(16)
C3 C4 C5 Ir1 -62.1(10)
C9 C4 C5 Ir1 121.6(16)
C15 C11 C12 C13 -2(2)
C16 C11 C12 C13 176(2)
Ir2 C11 C12 C13 -63.6(14)
C15 C11 C12 C17 -178.9(19)
C16 C11 C12 C17 -1(4)
Ir2 C11 C12 C17 120(2)
C15 C11 C12 Ir2 61.5(13)
C16 C11 C12 Ir2 -120(2)
C11 C12 C13 C14 0(2)
C17 C12 C13 C14 176.4(19)
Ir2 C12 C13 C14 -64.1(14)
C11 C12 C13 C18 -178(2)
C17 C12 C13 C18 -1(4)
Ir2 C12 C13 C18 119(2)
C11 C12 C13 Ir2 63.7(14)
C17 C12 C13 Ir2 -119(2)
C12 C13 C14 C15 3(2)
C18 C13 C14 C15 -179.6(19)
Ir2 C13 C14 C15 -60.8(14)
C12 C13 C14 C19 -177(2)
C18 C13 C14 C19 0(4)
Ir2 C13 C14 C19 119(2)
C12 C13 C14 Ir2 63.6(14)
C18 C13 C14 Ir2 -119(2)
C12 C11 C15 C14 4(2)
C16 C11 C15 C14 -175(2)
Ir2 C11 C15 C14 65.8(14)
C12 C11 C15 C20 174.0(19)
C16 C11 C15 C20 -4(3)
Ir2 C11 C15 C20 -124(2)
C12 C11 C15 Ir2 -61.9(14)
C16 C11 C15 Ir2 120(2)
C13 C14 C15 C11 -4(2)
C19 C14 C15 C11 176.0(18)
Ir2 C14 C15 C11 -65.6(13)
C13 C14 C15 C20 -174.3(19)
C19 C14 C15 C20 6(3)
Ir2 C14 C15 C20 124(2)
C13 C14 C15 Ir2 61.5(14)
C19 C14 C15 Ir2 -118.5(19)
B6 B1 B2 B3 -46(2)
B7 B1 B2 B3 16.1(18)
Ir2 B1 B2 B3 60.0(11)
Ir1 B1 B2 B3 -67.3(11)
B6 B1 B2 Ir2 -106.3(17)
B7 B1 B2 Ir2 -43.9(11)
Ir1 B1 B2 Ir2 -127.3(9)
B6 B1 B2 Ir1 21.0(15)
B7 B1 B2 Ir1 83.4(12)
Ir2 B1 B2 Ir1 127.3(9)
B1 B2 B3 B4 52(3)
Ir2 B2 B3 B4 112(3)
Ir1 B2 B3 B4 -14(2)
B1 B2 B3 B8 -19.4(19)
Ir2 B2 B3 B8 40.4(13)
Ir1 B2 B3 B8 -86.3(14)
B1 B2 B3 Ir2 -59.8(11)
Ir1 B2 B3 Ir2 -126.6(11)
B1 B2 B3 Ir1 66.8(11)
Ir2 B2 B3 Ir1 126.6(11)
B2 B3 B4 B5 -51(3)
B8 B3 B4 B5 51.4(16)
Ir2 B3 B4 B5 24(2)
Ir1 B3 B4 B5 -65.0(14)
B2 B3 B4 B8 -103(3)
Ir2 B3 B4 B8 -27.5(16)
Ir1 B3 B4 B8 -116.4(15)
B2 B3 B4 Ir1 14(2)
B8 B3 B4 Ir1 116.4(15)
Ir2 B3 B4 Ir1 89.0(13)
B3 B4 B5 B6 47(2)
B8 B4 B5 B6 98(2)
Ir1 B4 B5 B6 -19.0(17)
B3 B4 B5 B8 -51.0(15)
Ir1 B4 B5 B8 -117.3(13)
B3 B4 B5 B7 -20(2)
B8 B4 B5 B7 30.7(17)
Ir1 B4 B5 B7 -86.6(16)
B3 B4 B5 Ir1 66.3(14)
B8 B4 B5 Ir1 117.3(13)
B2 B1 B6 B5 44(2)
B7 B1 B6 B5 -51.4(17)
Ir2 B1 B6 B5 -24(2)
Ir1 B1 B6 B5 64.0(15)
B2 B1 B6 B7 95.2(17)
Ir2 B1 B6 B7 27.8(16)
Ir1 B1 B6 B7 115.4(13)
B2 B1 B6 Ir1 -20.2(15)
B7 B1 B6 Ir1 -115.4(13)
Ir2 B1 B6 Ir1 -87.7(15)
B4 B5 B6 B1 -47(3)
B8 B5 B6 B1 22(3)
B7 B5 B6 B1 53.3(18)
Ir1 B5 B6 B1 -66.3(15)
B4 B5 B6 B7 -100(2)
B8 B5 B6 B7 -30.8(18)
Ir1 B5 B6 B7 -119.6(14)
B4 B5 B6 Ir1 19.5(18)
B8 B5 B6 Ir1 88.8(18)
B7 B5 B6 Ir1 119.6(14)
B1 B6 B7 B5 -125(2)
Ir1 B6 B7 B5 -59.4(15)
B1 B6 B7 B8 -95.9(19)
B5 B6 B7 B8 29.1(17)
Ir1 B6 B7 B8 -30.3(19)
B5 B6 B7 B1 125(2)
Ir1 B6 B7 B1 65.6(15)
B1 B6 B7 Ir2 -27.5(16)
B5 B6 B7 Ir2 97.6(17)
Ir1 B6 B7 Ir2 38.2(17)
B4 B5 B7 B6 117(2)
B8 B5 B7 B6 147(2)
Ir1 B5 B7 B6 51.0(12)
B4 B5 B7 B8 -30.5(18)
B6 B5 B7 B8 -147(2)
Ir1 B5 B7 B8 -96.3(14)
B4 B5 B7 B1 75(2)
B6 B5 B7 B1 -41.6(15)
B8 B5 B7 B1 105.8(16)
Ir1 B5 B7 B1 9.5(14)
B4 B5 B7 Ir2 10(2)
B6 B5 B7 Ir2 -106.4(17)
B8 B5 B7 Ir2 41.0(13)
Ir1 B5 B7 Ir2 -55.3(13)
B5 B4 B8 B3 -123.7(18)
Ir1 B4 B8 B3 -62.8(15)
B3 B4 B8 B5 123.7(18)
Ir1 B4 B8 B5 60.9(13)
B3 B4 B8 B7 95.2(17)
B5 B4 B8 B7 -28.5(17)
Ir1 B4 B8 B7 32.4(18)
B3 B4 B8 Ir2 25.5(15)
B5 B4 B8 Ir2 -98.2(17)
Ir1 B4 B8 Ir2 -37.3(18)
B2 B3 B8 B4 115.5(19)
Ir2 B3 B8 B4 154.6(15)
Ir1 B3 B8 B4 55.0(13)
B4 B3 B8 B5 -42.4(15)
B2 B3 B8 B5 73.2(17)
Ir2 B3 B8 B5 112.2(13)
Ir1 B3 B8 B5 12.6(14)
B4 B3 B8 B7 -101.2(16)
B2 B3 B8 B7 14.3(19)
Ir2 B3 B8 B7 53.4(11)
Ir1 B3 B8 B7 -46.2(14)
B4 B3 B8 Ir2 -154.6(15)
B2 B3 B8 Ir2 -39.1(12)
Ir1 B3 B8 Ir2 -99.6(9)
B6 B5 B8 B4 -119(2)
B7 B5 B8 B4 -148.2(19)
Ir1 B5 B8 B4 -54.6(14)
B4 B5 B8 B3 41.9(16)
B6 B5 B8 B3 -77(2)
B7 B5 B8 B3 -106.4(16)
Ir1 B5 B8 B3 -12.8(15)
B4 B5 B8 B7 148.2(19)
B6 B5 B8 B7 29.7(18)
Ir1 B5 B8 B7 93.6(13)
B4 B5 B8 Ir2 106.1(17)
B6 B5 B8 Ir2 -12(2)
B7 B5 B8 Ir2 -42.2(15)
Ir1 B5 B8 Ir2 51.4(16)
B6 B7 B8 B4 -2(2)
B5 B7 B8 B4 26.5(16)
B1 B7 B8 B4 -58.6(19)
Ir2 B7 B8 B4 -109.4(16)
B6 B7 B8 B3 53.6(19)
B5 B7 B8 B3 82.1(16)
B1 B7 B8 B3 -3.0(17)
Ir2 B7 B8 B3 -53.9(11)
B6 B7 B8 B5 -28.5(17)
B1 B7 B8 B5 -85.1(16)
Ir2 B7 B8 B5 -136.0(15)
B6 B7 B8 Ir2 107.4(16)
B5 B7 B8 Ir2 136.0(15)
B1 B7 B8 Ir2 50.9(11)
